data_1545782
loop_
_publ_author_name
'Sekiya, Shinji'
'Okumura, Mao'
'Kubota, Kei'
'Nakamura, Tatsuya'
'Sekine, Daisuke'
'Hosokawa, Seijiro'

_publ_section_title
;
 Remote Asymmetric Bromination Reaction with Vinylketene Silyl N,O-Acetal
 and Its Application to Total Synthesis of Pellasoren A.
;
_journal_issue 9
_journal_name_full 'Organic letters'
_journal_page_first 2394
_journal_page_last 2397
_journal_paper_doi 10.1021/acs.orglett.7b00920
_journal_volume 19
_journal_year 2017
_chemical_absolute_configuration 'CHOOSE rm ad rmad syn or unk'
_chemical_formula_moiety 'C12 H18 Br N O3'
_chemical_formula_sum 'C12 H18 Br N O3'
_chemical_formula_weight 304.18
_space_group_crystal_system monoclinic
_space_group_IT_number 4
_space_group_name_Hall 'P 2yb'
_space_group_name_H-M_alt 'P 1 21 1'
_symmetry_space_group_name_Hall 'P 2yb'
_symmetry_space_group_name_H-M 'P 1 21 1'
_atom_sites_solution_hydrogens geom
_atom_sites_solution_primary direct
_atom_sites_solution_secondary difmap
_cell_angle_alpha 90.0000
_cell_angle_beta 93.336(3)
_cell_angle_gamma 90.0000
_cell_formula_units_Z 2
_cell_length_a 10.0060(10)
_cell_length_b 6.2513(6)
_cell_length_c 10.8417(12)
_cell_measurement_reflns_used 4493
_cell_measurement_temperature 173
_cell_measurement_theta_max 27.43
_cell_measurement_theta_min 3.77
_cell_volume 677.00(12)
_computing_cell_refinement 'RAPID AUTO'
_computing_data_collection 'RAPID AUTO (Rigaku, ????)'
_computing_data_reduction 'RAPID AUTO'
_computing_molecular_graphics 'CrystalStructure 4.2'
_computing_publication_material 'CrystalStructure 4.2 (Rigaku, 2015)'
_computing_structure_refinement 'SHELXL97 (Sheldrick, 2008)'
_computing_structure_solution 'Il Milione (Burla, et al., 2007)'
_diffrn_ambient_temperature 173
_diffrn_detector_area_resol_mean 10.000
_diffrn_measured_fraction_theta_full 0.997
_diffrn_measured_fraction_theta_max 0.997
_diffrn_measurement_device_type 'Rigaku R-AXIS RAPID'
_diffrn_measurement_method \w
_diffrn_radiation_type 'Mo K\a'
_diffrn_radiation_wavelength 0.71075
_diffrn_reflns_av_R_equivalents 0.0686
_diffrn_reflns_Laue_measured_fraction_full 0.000
_diffrn_reflns_Laue_measured_fraction_max 0.000
_diffrn_reflns_limit_h_max 12
_diffrn_reflns_limit_h_min -12
_diffrn_reflns_limit_k_max 7
_diffrn_reflns_limit_k_min -8
_diffrn_reflns_limit_l_max 14
_diffrn_reflns_limit_l_min -14
_diffrn_reflns_number 6640
_diffrn_reflns_point_group_measured_fraction_full 0.000
_diffrn_reflns_point_group_measured_fraction_max 0.000
_diffrn_reflns_theta_full 27.440
_diffrn_reflns_theta_max 27.440
_diffrn_reflns_theta_min 3.764
_diffrn_standards_number 0
_exptl_absorpt_coefficient_mu 3.042
_exptl_absorpt_correction_T_max 0.941
_exptl_absorpt_correction_T_min 0.348
_exptl_absorpt_correction_type multi-scan
_exptl_absorpt_process_details 'ABSCOR (Rigaku, 1995)'
_exptl_crystal_colour colorless
_exptl_crystal_density_diffrn 1.492
_exptl_crystal_density_method 'not measured'
_exptl_crystal_description needle
_exptl_crystal_F_000 312.00
_exptl_crystal_size_max 0.100
_exptl_crystal_size_mid 0.020
_exptl_crystal_size_min 0.020
_refine_diff_density_max 0.88
_refine_diff_density_min -1.04
_refine_ls_abs_structure_details 'Flack, H. D. (1983), Acta Cryst. A39, 876-881.  1073 Friedel Pairs'
_refine_ls_abs_structure_Flack -0.03(2)
_refine_ls_extinction_method none
_refine_ls_goodness_of_fit_ref 1.070
_refine_ls_hydrogen_treatment constr
_refine_ls_number_parameters 154
_refine_ls_number_reflns 2757
_refine_ls_number_restraints 1
_refine_ls_R_factor_all 0.0977
_refine_ls_R_factor_gt 0.0560
_refine_ls_shift/su_max 0.000
_refine_ls_structure_factor_coef Fsqd
_refine_ls_weighting_details 'w = 1/[\s^2^(Fo^2^)+(0.0842P)^2^+0.2192P] where P=(Fo^2^+2Fc^2^)/3'
_refine_ls_weighting_scheme calc
_refine_ls_wR_factor_gt 0.1375
_refine_ls_wR_factor_ref 0.1814
_reflns_number_gt 1841
_reflns_number_total 2757
_reflns_threshold_expression F^2^>2.0\s(F^2^)
_cod_data_source_file ol7b00920_si_001.cif
_cod_data_source_block mao-Br
_cod_depositor_comments 'Adding full bibliography for 1545781--1545782.cif.'
_cod_original_cell_volume 677.01(12)
_cod_database_code 1545782

loop_
_space_group_symop_id
_space_group_symop_operation_xyz
1 +X,+Y,+Z
2 -X,1/2+Y,-Z

loop_
_atom_site_label
_atom_site_type_symbol
_atom_site_fract_x
_atom_site_fract_y
_atom_site_fract_z
_atom_site_U_iso_or_equiv
_atom_site_adp_type
_atom_site_occupancy
_atom_site_symmetry_multiplicity
_atom_site_calc_flag
_atom_site_refinement_flags
Br1 Br 0.86650(8) -0.30698(12) 0.49502(8) 0.0577(3) Uani 1 1 d .
O2 O 0.8875(5) 0.0476(7) 0.8039(5) 0.0372(12) Uani 1 1 d .
O3 O 0.9635(4) 0.3672(7) 0.8701(5) 0.0316(11) Uani 1 1 d .
O4 O 0.5395(5) 0.3972(9) 0.7222(5) 0.0427(13) Uani 1 1 d .
N5 N 0.7562(4) 0.3555(8) 0.7845(5) 0.0252(12) Uani 1 1 d .
C6 C 0.6437(6) 0.1001(10) 0.6334(7) 0.0274(14) Uani 1 1 d .
C7 C 0.6855(7) 0.5849(11) 0.9577(7) 0.0326(16) Uani 1 1 d .
H7 H 0.5915 0.5409 0.9335 0.039 Uiso 1 1 calc R
C8 C 0.6410(6) 0.2881(11) 0.7168(7) 0.0305(14) Uani 1 1 d .
C9 C 0.7425(6) -0.0647(12) 0.4482(7) 0.0351(15) Uani 1 1 d .
H9 H 0.6501 -0.1237 0.4323 0.042 Uiso 1 1 calc R
C10 C 0.7413(7) 0.0847(10) 0.5537(6) 0.0306(15) Uani 1 1 d .
H10 H 0.8159 0.1778 0.5664 0.037 Uiso 1 1 calc R
C11 C 0.9168(6) 0.5904(10) 0.8649(7) 0.0327(15) Uani 1 1 d .
H11A H 0.9558 0.6684 0.7961 0.039 Uiso 1 1 calc R
H11B H 0.9409 0.6659 0.9433 0.039 Uiso 1 1 calc R
C12 C 0.5204(7) -0.0397(12) 0.6311(8) 0.0403(18) Uani 1 1 d .
H12A H 0.5473 -0.1895 0.6429 0.048 Uiso 1 1 calc R
H12B H 0.4702 -0.0241 0.5513 0.048 Uiso 1 1 calc R
H12C H 0.4640 0.0036 0.6976 0.048 Uiso 1 1 calc R
C13 C 0.6796(8) 0.8203(13) 1.0030(8) 0.0389(18) Uani 1 1 d .
H13A H 0.6376 0.9098 0.9375 0.047 Uiso 1 1 calc R
H13B H 0.7706 0.8719 1.0239 0.047 Uiso 1 1 calc R
H13C H 0.6270 0.8277 1.0764 0.047 Uiso 1 1 calc R
C14 C 0.7854(8) 0.0352(15) 0.3316(8) 0.0460(19) Uani 1 1 d .
H14A H 0.8768 0.0902 0.3449 0.055 Uiso 1 1 calc R
H14B H 0.7248 0.1531 0.3077 0.055 Uiso 1 1 calc R
H14C H 0.7828 -0.0723 0.2656 0.055 Uiso 1 1 calc R
C15 C 0.7344(9) 0.4408(13) 1.0632(9) 0.052(2) Uani 1 1 d .
H15A H 0.8270 0.4779 1.0890 0.063 Uiso 1 1 calc R
H15B H 0.7304 0.2914 1.0359 0.063 Uiso 1 1 calc R
H15C H 0.6775 0.4598 1.1329 0.063 Uiso 1 1 calc R
C16 C 0.7634(6) 0.5703(10) 0.8435(7) 0.0293(14) Uani 1 1 d .
H16 H 0.7300 0.6808 0.7825 0.035 Uiso 1 1 calc R
C17 C 0.8724(6) 0.2347(9) 0.8152(6) 0.0285(14) Uani 1 1 d .

loop_
_atom_site_aniso_label
_atom_site_aniso_U_11
_atom_site_aniso_U_22
_atom_site_aniso_U_33
_atom_site_aniso_U_23
_atom_site_aniso_U_13
_atom_site_aniso_U_12
Br1 0.0574(5) 0.0486(5) 0.0655(6) -0.0097(4) -0.0116(4) 0.0167(5)
O2 0.043(3) 0.020(2) 0.047(3) 0.003(2) -0.008(2) 0.001(2)
O3 0.026(2) 0.023(2) 0.044(3) -0.003(2) -0.012(2) 0.0046(19)
O4 0.033(2) 0.044(3) 0.049(4) -0.011(3) -0.011(2) 0.013(2)
N5 0.018(2) 0.023(2) 0.033(3) -0.001(2) -0.009(2) -0.001(2)
C6 0.024(3) 0.022(3) 0.036(4) -0.002(3) -0.001(3) 0.002(2)
C7 0.027(3) 0.030(3) 0.041(4) -0.003(3) -0.001(3) -0.003(3)
C8 0.027(3) 0.032(3) 0.032(4) 0.003(3) -0.006(3) 0.004(3)
C9 0.028(3) 0.039(4) 0.038(4) -0.005(3) -0.001(3) -0.005(3)
C10 0.032(3) 0.023(3) 0.035(4) -0.006(3) -0.011(3) -0.002(3)
C11 0.031(3) 0.018(3) 0.048(5) -0.001(3) -0.008(3) 0.002(3)
C12 0.028(3) 0.036(4) 0.056(5) -0.004(4) 0.001(3) -0.010(3)
C13 0.034(3) 0.033(4) 0.049(5) -0.005(3) -0.003(3) 0.010(3)
C14 0.038(4) 0.065(5) 0.035(5) -0.006(4) -0.001(3) 0.002(4)
C15 0.067(5) 0.037(4) 0.054(6) -0.001(4) 0.014(4) -0.004(4)
C16 0.027(3) 0.023(3) 0.037(4) -0.005(3) -0.008(3) 0.000(3)
C17 0.031(3) 0.021(3) 0.033(4) 0.002(3) -0.007(2) 0.007(3)

loop_
_atom_type_symbol
_atom_type_description
_atom_type_scat_dispersion_real
_atom_type_scat_dispersion_imag
_atom_type_scat_source
C C 0.0033 0.0016
;
International Tables for Crystallography
(Vol. C, Tables 4.2.6.8 and 6.1.1.4)
;
H H 0.0000 0.0000
;
International Tables for Crystallography
(Vol. C, Table 6.1.1.4)
;
O O 0.0106 0.0060
;
International Tables for Crystallography
(Vol. C, Tables 4.2.6.8 and 6.1.1.4)
;
N N 0.0061 0.0033
;
International Tables for Crystallography
(Vol. C, Tables 4.2.6.8 and 6.1.1.4)
;
Br Br -0.2901 2.4595
;
International Tables for Crystallography
(Vol. C, Tables 4.2.6.8 and 6.1.1.4)
;

loop_
_geom_angle_atom_site_label_1
_geom_angle_atom_site_label_2
_geom_angle_atom_site_label_3
_geom_angle
C17 O3 C11 111.2(4)
C8 N5 C17 127.4(5)
C8 N5 C16 121.1(5)
C17 N5 C16 111.3(5)
C10 C6 C8 119.2(6)
C10 C6 C12 124.8(6)
C8 C6 C12 115.1(6)
C16 C7 C15 115.2(6)
C16 C7 C13 110.4(6)
C15 C7 C13 109.9(7)
C16 C7 H7 107.0
C15 C7 H7 107.0
C13 C7 H7 107.0
O4 C8 N5 117.9(6)
O4 C8 C6 120.9(5)
N5 C8 C6 121.0(6)
C10 C9 C14 114.0(6)
C10 C9 Br1 108.3(5)
C14 C9 Br1 109.0(5)
C10 C9 H9 108.5
C14 C9 H9 108.5
Br1 C9 H9 108.5
C6 C10 C9 125.6(6)
C6 C10 H10 117.2
C9 C10 H10 117.2
O3 C11 C16 103.8(5)
O3 C11 H11A 111.0
C16 C11 H11A 111.0
O3 C11 H11B 111.0
C16 C11 H11B 111.0
H11A C11 H11B 109.0
C6 C12 H12A 109.5
C6 C12 H12B 109.5
H12A C12 H12B 109.5
C6 C12 H12C 109.5
H12A C12 H12C 109.5
H12B C12 H12C 109.5
C7 C13 H13A 109.5
C7 C13 H13B 109.5
H13A C13 H13B 109.5
C7 C13 H13C 109.5
H13A C13 H13C 109.5
H13B C13 H13C 109.5
C9 C14 H14A 109.5
C9 C14 H14B 109.5
H14A C14 H14B 109.5
C9 C14 H14C 109.5
H14A C14 H14C 109.5
H14B C14 H14C 109.5
C7 C15 H15A 109.5
C7 C15 H15B 109.5
H15A C15 H15B 109.5
C7 C15 H15C 109.5
H15A C15 H15C 109.5
H15B C15 H15C 109.5
N5 C16 C7 113.2(5)
N5 C16 C11 99.3(5)
C7 C16 C11 115.4(6)
N5 C16 H16 109.5
C7 C16 H16 109.5
C11 C16 H16 109.5
O2 C17 O3 124.5(6)
O2 C17 N5 127.7(6)
O3 C17 N5 107.7(5)

loop_
_geom_bond_atom_site_label_1
_geom_bond_atom_site_label_2
_geom_bond_distance
Br1 C9 2.005(7)
O2 C17 1.187(8)
O3 C17 1.345(8)
O3 C11 1.471(7)
O4 C8 1.228(8)
N5 C8 1.395(7)
N5 C17 1.410(8)
N5 C16 1.487(8)
C6 C10 1.344(10)
C6 C8 1.484(9)
C6 C12 1.511(9)
C7 C16 1.504(10)
C7 C15 1.515(12)
C7 C13 1.554(9)
C7 H7 1.0000
C9 C10 1.478(10)
C9 C14 1.495(11)
C9 H9 1.0000
C10 H10 0.9500
C11 C16 1.545(8)
C11 H11A 0.9900
C11 H11B 0.9900
C12 H12A 0.9800
C12 H12B 0.9800
C12 H12C 0.9800
C13 H13A 0.9800
C13 H13B 0.9800
C13 H13C 0.9800
C14 H14A 0.9800
C14 H14B 0.9800
C14 H14C 0.9800
C15 H15A 0.9800
C15 H15B 0.9800
C15 H15C 0.9800
C16 H16 1.0000

loop_
_geom_torsion_atom_site_label_1
_geom_torsion_atom_site_label_2
_geom_torsion_atom_site_label_3
_geom_torsion_atom_site_label_4
_geom_torsion
C17 N5 C8 O4 164.1(7)
C16 N5 C8 O4 -10.5(10)
C17 N5 C8 C6 -20.5(11)
C16 N5 C8 C6 164.9(6)
C10 C6 C8 O4 127.3(8)
C12 C6 C8 O4 -42.5(9)
C10 C6 C8 N5 -47.9(9)
C12 C6 C8 N5 142.2(7)
C8 C6 C10 C9 -166.3(6)
C12 C6 C10 C9 2.5(11)
C14 C9 C10 C6 135.7(7)
Br1 C9 C10 C6 -102.8(7)
C17 O3 C11 C16 20.9(8)
C8 N5 C16 C7 75.0(8)
C17 N5 C16 C7 -100.4(6)
C8 N5 C16 C11 -162.1(6)
C17 N5 C16 C11 22.5(7)
C15 C7 C16 N5 63.2(7)
C13 C7 C16 N5 -171.5(6)
C15 C7 C16 C11 -50.3(8)
C13 C7 C16 C11 75.0(7)
O3 C11 C16 N5 -24.7(7)
O3 C11 C16 C7 96.7(6)
C11 O3 C17 O2 177.7(7)
C11 O3 C17 N5 -6.8(8)
C8 N5 C17 O2 -10.9(13)
C16 N5 C17 O2 164.1(8)
C8 N5 C17 O3 173.9(6)
C16 N5 C17 O3 -11.1(8)
